data_4086333
loop_
_publ_author_name
'Edouard, Guy A.'
'Kelley, Paul'
'Herbert, David E.'
'Agapie, Theodor'

_publ_section_title
;
 Aryl Ether Cleavage by Group 9 and 10 Transition Metals: Stoichiometric
 Studies of Selectivity and Mechanism
;
_journal_name_full Organometallics
_journal_paper_doi 10.1021/acs.organomet.5b00710
_journal_year 2015
_chemical_formula_moiety 'C39 H56 N2 O P2 Pd, 2(B F4), C2 H3 N'
_chemical_formula_sum 'C41 H59 B2 F8 N3 O P2 Pd'
_chemical_formula_weight 951.87
_chemical_name_systematic
; 
 ? 
;
_space_group_crystal_system triclinic
_space_group_IT_number 2
_space_group_name_Hall '-P 1'
_space_group_name_H-M_alt 'P -1'
_symmetry_space_group_name_Hall '-P 1'
_symmetry_space_group_name_H-M 'P -1'
_atom_sites_solution_hydrogens geom
_audit_creation_method SHELXL-2012
_cell_angle_alpha 82.133(2)
_cell_angle_beta 86.587(2)
_cell_angle_gamma 86.032(2)
_cell_formula_units_Z 4
_cell_length_a 12.3085(5)
_cell_length_b 17.2927(7)
_cell_length_c 21.7237(9)
_cell_measurement_reflns_used 9867
_cell_measurement_temperature 100(2)
_cell_measurement_theta_max 34.46
_cell_measurement_theta_min 2.28
_cell_volume 4563.5(3)
_computing_cell_refinement 'Bruker SAINT'
_computing_data_collection 'Bruker APEX2'
_computing_data_reduction 'Bruker SAINT'
_computing_molecular_graphics 'Bruker SHELXTL'
_computing_publication_material 'Bruker SHELXTL'
_computing_structure_refinement 'SHELXL-2012 (Sheldrick, 2012)'
_computing_structure_solution 'SHELXS-97 (Sheldrick, 2008)'
_diffrn_ambient_temperature 100(2)
_diffrn_measured_fraction_theta_full 1.000
_diffrn_measured_fraction_theta_max 0.932
_diffrn_measurement_device_type 'Bruker APEX-II CCD'
_diffrn_measurement_method '\f and \w scans'
_diffrn_radiation_monochromator graphite
_diffrn_radiation_source 'sealed tube'
_diffrn_radiation_type MoK\a
_diffrn_radiation_wavelength 0.71073
_diffrn_reflns_av_R_equivalents 0.0425
_diffrn_reflns_laue_measured_fraction_full 1.000
_diffrn_reflns_laue_measured_fraction_max 0.932
_diffrn_reflns_limit_h_max 21
_diffrn_reflns_limit_h_min -21
_diffrn_reflns_limit_k_max 30
_diffrn_reflns_limit_k_min -30
_diffrn_reflns_limit_l_max 37
_diffrn_reflns_limit_l_min -37
_diffrn_reflns_number 165477
_diffrn_reflns_point_group_measured_fraction_full 1.000
_diffrn_reflns_point_group_measured_fraction_max 0.932
_diffrn_reflns_theta_full 25.000
_diffrn_reflns_theta_max 38.839
_diffrn_reflns_theta_min 0.947
_exptl_absorpt_coefficient_mu 0.544
_exptl_absorpt_correction_T_max 0.7476
_exptl_absorpt_correction_T_min 0.6532
_exptl_absorpt_correction_type multi-scan
_exptl_absorpt_process_details SADABS
_exptl_crystal_density_diffrn 1.385
_exptl_crystal_description slab
_exptl_crystal_F_000 1968
_exptl_crystal_size_max 0.420
_exptl_crystal_size_mid 0.340
_exptl_crystal_size_min 0.150
_refine_diff_density_max 2.699
_refine_diff_density_min -1.742
_refine_diff_density_rms 0.130
_refine_ls_extinction_method none
_refine_ls_goodness_of_fit_ref 1.044
_refine_ls_hydrogen_treatment constr
_refine_ls_matrix_type full
_refine_ls_number_parameters 1125
_refine_ls_number_reflns 48987
_refine_ls_number_restraints 0
_refine_ls_restrained_S_all 1.044
_refine_ls_R_factor_all 0.0909
_refine_ls_R_factor_gt 0.0548
_refine_ls_shift/su_max 0.004
_refine_ls_shift/su_mean 0.000
_refine_ls_structure_factor_coef Fsqd
_refine_ls_weighting_details
; 
 w=1/[\s^2^(Fo^2^)+(0.0635P)^2^+4.1090P] 
 where P=(Fo^2^+2Fc^2^)/3 
;
_refine_ls_weighting_scheme calc
_refine_ls_wR_factor_gt 0.1289
_refine_ls_wR_factor_ref 0.1472
_reflns_Friedel_coverage 0.000
_reflns_number_gt 33605
_reflns_number_total 48987
_reflns_threshold_expression 'I > 2\s(I)'
_cod_data_source_file om5b00710_si_001.cif
_cod_data_source_block ta47_sad
_cod_database_code 4086333
_shelx_space_group_comment
; 
The symmetry employed for this shelxl refinement is uniquely defined 
by the following loop, which should always be used as a source of 
symmetry information in preference to the above space-group names. 
They are only intended as comments. 
;
_shelx_estimated_absorpt_t_min 0.804
_shelx_estimated_absorpt_t_max 0.923
_diffrn_reflns_sigmai/neti 0.0565
_shelxl_version_number 2012-4

loop_
_space_group_symop_operation_xyz
'x, y, z'
'-x, -y, -z'

loop_
_atom_site_label
_atom_site_type_symbol
_atom_site_fract_x
_atom_site_fract_y
_atom_site_fract_z
_atom_site_U_iso_or_equiv
_atom_site_adp_type
_atom_site_occupancy
_atom_site_site_symmetry_order
_atom_site_calc_flag
_atom_site_refinement_flags
_atom_site_disorder_assembly
_atom_site_disorder_group
B1 B 0.8060(2) 0.04045(18) 0.07063(14) 0.0317(5) Uani 1 1 d D . .
B2 B 0.7375(3) 0.0497(3) 0.45764(16) 0.0548(11) Uani 1 1 d D . .
B3 B 0.2986(2) 0.44400(15) 0.43362(14) 0.0282(5) Uani 1 1 d D . .
B4 B 0.7614(3) 0.4636(2) 0.96672(19) 0.0479(8) Uani 1 1 d D . .
C1 C 0.25772(15) 0.24382(10) 0.23796(8) 0.0161(3) Uani 1 1 d D . .
C2 C 0.15542(15) 0.23331(10) 0.26944(8) 0.0154(3) Uani 1 1 d D . .
C3 C 0.06187(16) 0.24410(10) 0.23528(9) 0.0177(3) Uani 1 1 d D . .
H3 H -0.0072 0.2379 0.2567 0.021 Uiso 1 1 calc R . .
C4 C 0.06599(17) 0.26378(11) 0.17060(9) 0.0208(3) Uani 1 1 d D . .
C5 C 0.16950(18) 0.26721(11) 0.14050(9) 0.0216(4) Uani 1 1 d D . .
H5 H 0.1746 0.2778 0.0964 0.026 Uiso 1 1 calc R . .
C6 C 0.26630(16) 0.25569(11) 0.17268(9) 0.0187(3) Uani 1 1 d D . .
C7 C 0.14627(14) 0.21099(10) 0.33810(8) 0.0145(3) Uani 1 1 d D . .
C8 C 0.12874(14) 0.13300(10) 0.36440(8) 0.0152(3) Uani 1 1 d D . .
C9 C 0.12288(17) 0.11440(12) 0.42944(9) 0.0211(3) Uani 1 1 d D . .
H9 H 0.1118 0.0622 0.4476 0.025 Uiso 1 1 calc R . .
C10 C 0.13318(19) 0.17162(13) 0.46774(9) 0.0245(4) Uani 1 1 d D . .
H10 H 0.1290 0.1581 0.5117 0.029 Uiso 1 1 calc R . .
C11 C 0.14949(18) 0.24818(12) 0.44213(9) 0.0229(4) Uani 1 1 d D . .
H11 H 0.1564 0.2871 0.4683 0.027 Uiso 1 1 calc R . .
C12 C 0.15565(16) 0.26742(11) 0.37768(9) 0.0187(3) Uani 1 1 d D . .
H12 H 0.1664 0.3199 0.3602 0.022 Uiso 1 1 calc R . .
C13 C 0.37310(18) 0.26080(11) 0.13683(9) 0.0213(4) Uani 1 1 d D . .
C14 C 0.45813(17) 0.20078(11) 0.14012(9) 0.0203(3) Uani 1 1 d D . .
C15 C 0.55459(18) 0.21334(14) 0.10246(10) 0.0255(4) Uani 1 1 d D . .
H15 H 0.6117 0.1734 0.1041 0.031 Uiso 1 1 calc R . .
C16 C 0.5678(2) 0.28270(14) 0.06309(10) 0.0303(5) Uani 1 1 d D . .
H16 H 0.6339 0.2903 0.0388 0.036 Uiso 1 1 calc R . .
C17 C 0.4846(2) 0.34067(14) 0.05929(10) 0.0321(5) Uani 1 1 d D . .
H17 H 0.4929 0.3879 0.0319 0.038 Uiso 1 1 calc R . .
C18 C 0.3884(2) 0.32979(12) 0.09562(10) 0.0271(4) Uani 1 1 d D . .
H18 H 0.3317 0.3700 0.0925 0.032 Uiso 1 1 calc R . .
C19 C -0.03766(19) 0.28398(13) 0.13421(11) 0.0269(4) Uani 1 1 d D . .
C20 C -0.0444(3) 0.37288(16) 0.11335(13) 0.0404(6) Uani 1 1 d D . .
H20A H -0.0565 0.4004 0.1499 0.061 Uiso 1 1 calc R . .
H20B H -0.1050 0.3868 0.0858 0.061 Uiso 1 1 calc R . .
H20C H 0.0240 0.3881 0.0910 0.061 Uiso 1 1 calc R . .
C21 C -0.0331(2) 0.24019(19) 0.07701(14) 0.0438(7) Uani 1 1 d D . .
H21A H 0.0340 0.2514 0.0517 0.066 Uiso 1 1 calc R . .
H21B H -0.0964 0.2575 0.0522 0.066 Uiso 1 1 calc R . .
H21C H -0.0339 0.1838 0.0907 0.066 Uiso 1 1 calc R . .
C22 C -0.1419(2) 0.26259(16) 0.17325(13) 0.0356(5) Uani 1 1 d D . .
H22A H -0.1373 0.2065 0.1886 0.053 Uiso 1 1 calc R . .
H22B H -0.2051 0.2751 0.1475 0.053 Uiso 1 1 calc R . .
H22C H -0.1499 0.2925 0.2086 0.053 Uiso 1 1 calc R . .
C23 C 0.38655(18) 0.31834(12) 0.27525(11) 0.0260(4) Uani 1 1 d D . .
H23A H 0.4066 0.3434 0.2333 0.039 Uiso 1 1 calc R . .
H23B H 0.4501 0.3135 0.3009 0.039 Uiso 1 1 calc R . .
H23C H 0.3278 0.3502 0.2939 0.039 Uiso 1 1 calc R . .
C24 C 0.14990(15) -0.03801(10) 0.36684(9) 0.0180(3) Uani 1 1 d D . .
H24 H 0.2029 -0.0297 0.3981 0.022 Uiso 1 1 calc R . .
C25 C 0.04493(17) -0.06278(11) 0.40408(10) 0.0225(4) Uani 1 1 d D . .
H25A H -0.0023 -0.0849 0.3771 0.034 Uiso 1 1 calc R . .
H25B H 0.0067 -0.0170 0.4194 0.034 Uiso 1 1 calc R . .
H25C H 0.0635 -0.1021 0.4394 0.034 Uiso 1 1 calc R . .
C26 C 0.20236(18) -0.10341(12) 0.33143(11) 0.0246(4) Uani 1 1 d D . .
H26A H 0.2206 -0.1498 0.3611 0.037 Uiso 1 1 calc R . .
H26B H 0.2689 -0.0855 0.3084 0.037 Uiso 1 1 calc R . .
H26C H 0.1510 -0.1166 0.3022 0.037 Uiso 1 1 calc R . .
C27 C 0.00680(14) 0.06154(10) 0.27251(9) 0.0164(3) Uani 1 1 d D . .
H27 H 0.0153 0.1039 0.2367 0.020 Uiso 1 1 calc R . .
C28 C -0.09501(16) 0.08647(13) 0.31103(10) 0.0234(4) Uani 1 1 d D . .
H28A H -0.1555 0.1013 0.2836 0.035 Uiso 1 1 calc R . .
H28B H -0.0796 0.1312 0.3317 0.035 Uiso 1 1 calc R . .
H28C H -0.1149 0.0428 0.3424 0.035 Uiso 1 1 calc R . .
C29 C -0.01049(17) -0.01320(11) 0.24406(10) 0.0219(4) Uani 1 1 d D . .
H29A H -0.0372 -0.0533 0.2767 0.033 Uiso 1 1 calc R . .
H29B H 0.0588 -0.0325 0.2254 0.033 Uiso 1 1 calc R . .
H29C H -0.0641 -0.0014 0.2120 0.033 Uiso 1 1 calc R . .
C30 C 0.48915(17) 0.03020(13) 0.13641(10) 0.0242(4) Uani 1 1 d D . .
H30 H 0.5703 0.0241 0.1306 0.029 Uiso 1 1 calc R . .
C31 C 0.44985(19) -0.04913(13) 0.16664(12) 0.0295(4) Uani 1 1 d D . .
H31A H 0.3700 -0.0473 0.1679 0.044 Uiso 1 1 calc R . .
H31B H 0.4749 -0.0606 0.2091 0.044 Uiso 1 1 calc R . .
H31C H 0.4796 -0.0901 0.1422 0.044 Uiso 1 1 calc R . .
C32 C 0.4438(2) 0.05279(15) 0.07166(11) 0.0305(5) Uani 1 1 d D . .
H32A H 0.4534 0.0078 0.0485 0.046 Uiso 1 1 calc R . .
H32B H 0.4831 0.0963 0.0491 0.046 Uiso 1 1 calc R . .
H32C H 0.3661 0.0687 0.0760 0.046 Uiso 1 1 calc R . .
C33 C 0.58612(16) 0.10286(13) 0.23064(10) 0.0229(4) Uani 1 1 d D . .
H33 H 0.6456 0.1088 0.1972 0.027 Uiso 1 1 calc R . .
C34 C 0.61203(17) 0.02376(14) 0.26945(11) 0.0279(4) Uani 1 1 d D . .
H34A H 0.6768 0.0267 0.2929 0.042 Uiso 1 1 calc R . .
H34B H 0.6259 -0.0166 0.2419 0.042 Uiso 1 1 calc R . .
H34C H 0.5500 0.0104 0.2984 0.042 Uiso 1 1 calc R . .
C35 C 0.59243(17) 0.17146(14) 0.26729(11) 0.0257(4) Uani 1 1 d D . .
H35A H 0.5367 0.1681 0.3015 0.039 Uiso 1 1 calc R . .
H35B H 0.5799 0.2207 0.2397 0.039 Uiso 1 1 calc R . .
H35C H 0.6648 0.1697 0.2842 0.039 Uiso 1 1 calc R . .
C36 C 0.39647(18) 0.08275(17) 0.37617(10) 0.0307(5) Uani 1 1 d D . .
C37 C 0.4389(3) 0.0956(3) 0.43440(15) 0.0774(15) Uani 1 1 d D . .
H37A H 0.5113 0.0687 0.4388 0.116 Uiso 1 1 calc R . .
H37B H 0.3897 0.0749 0.4690 0.116 Uiso 1 1 calc R . .
H37C H 0.4443 0.1518 0.4349 0.116 Uiso 1 1 calc R . .
C38 C 0.17242(16) 0.05656(12) 0.13091(9) 0.0208(3) Uani 1 1 d D . .
C39 C 0.1207(2) 0.03888(17) 0.07624(11) 0.0342(5) Uani 1 1 d D . .
H39A H 0.1713 0.0059 0.0531 0.051 Uiso 1 1 calc R . .
H39B H 0.1013 0.0877 0.0495 0.051 Uiso 1 1 calc R . .
H39C H 0.0546 0.0112 0.0894 0.051 Uiso 1 1 calc R . .
C40 C 0.80354(15) 0.72876(10) 0.26265(9) 0.0179(3) Uani 1 1 d D . .
C41 C 0.82033(15) 0.71313(10) 0.32628(9) 0.0181(3) Uani 1 1 d D . .
C42 C 0.73166(16) 0.72504(11) 0.36864(9) 0.0202(3) Uani 1 1 d D . .
H42 H 0.7427 0.7144 0.4120 0.024 Uiso 1 1 calc R . .
C43 C 0.62794(16) 0.75198(11) 0.34926(9) 0.0199(3) Uani 1 1 d D . .
C44 C 0.61298(16) 0.76210(11) 0.28506(9) 0.0195(3) Uani 1 1 d D . .
H44 H 0.5426 0.7785 0.2707 0.023 Uiso 1 1 calc R . .
C45 C 0.69804(16) 0.74889(11) 0.24160(9) 0.0183(3) Uani 1 1 d D . .
C46 C 0.92965(16) 0.68965(11) 0.35150(10) 0.0197(3) Uani 1 1 d D . .
C47 C 0.99569(16) 0.62246(11) 0.33964(11) 0.0233(4) Uani 1 1 d D A .
C48 C 1.09522(18) 0.60719(13) 0.36852(14) 0.0331(5) Uani 1 1 d D . .
H48 H 1.1401 0.5623 0.3607 0.040 Uiso 1 1 calc R . .
C49 C 1.1303(2) 0.65614(13) 0.40838(15) 0.0364(6) Uani 1 1 d D . .
H49 H 1.1984 0.6448 0.4271 0.044 Uiso 1 1 calc R . .
C50 C 1.0652(2) 0.72107(13) 0.42031(13) 0.0318(5) Uani 1 1 d D . .
H50 H 1.0878 0.7544 0.4478 0.038 Uiso 1 1 calc R . .
C51 C 0.96641(18) 0.73765(12) 0.39199(11) 0.0249(4) Uani 1 1 d D . .
H51 H 0.9225 0.7828 0.4003 0.030 Uiso 1 1 calc R . .
C52 C 0.67806(16) 0.75627(11) 0.17371(9) 0.0200(3) Uani 1 1 d D . .
C53 C 0.64364(19) 0.69238(12) 0.14686(10) 0.0250(4) Uani 1 1 d D A .
C54 C 0.6291(2) 0.70177(14) 0.08277(11) 0.0343(5) Uani 1 1 d D . .
H54 H 0.6077 0.6589 0.0642 0.041 Uiso 1 1 calc R . .
C55 C 0.6452(2) 0.77282(15) 0.04586(11) 0.0345(5) Uani 1 1 d D . .
H55 H 0.6344 0.7782 0.0025 0.041 Uiso 1 1 calc R . .
C56 C 0.6771(2) 0.83581(13) 0.07227(10) 0.0275(4) Uani 1 1 d D . .
H56 H 0.6878 0.8845 0.0472 0.033 Uiso 1 1 calc R . .
C57 C 0.69337(17) 0.82692(12) 0.13596(10) 0.0221(4) Uani 1 1 d D . .
H57 H 0.7154 0.8700 0.1540 0.027 Uiso 1 1 calc R . .
C58 C 0.53327(17) 0.77310(14) 0.39412(10) 0.0255(4) Uani 1 1 d D . .
C59 C 0.43250(19) 0.72843(15) 0.38519(12) 0.0306(5) Uani 1 1 d D . .
H59A H 0.4119 0.7402 0.3419 0.046 Uiso 1 1 calc R . .
H59B H 0.3718 0.7446 0.4128 0.046 Uiso 1 1 calc R . .
H59C H 0.4497 0.6721 0.3952 0.046 Uiso 1 1 calc R . .
C60 C 0.5045(2) 0.86138(14) 0.38046(13) 0.0340(5) Uani 1 1 d D . .
H60A H 0.5683 0.8900 0.3863 0.051 Uiso 1 1 calc R . .
H60B H 0.4442 0.8761 0.4089 0.051 Uiso 1 1 calc R . .
H60C H 0.4827 0.8744 0.3374 0.051 Uiso 1 1 calc R . .
C61 C 0.5638(2) 0.7545(2) 0.46246(12) 0.0429(7) Uani 1 1 d D . .
H61A H 0.5835 0.6985 0.4721 0.064 Uiso 1 1 calc R . .
H61B H 0.5014 0.7689 0.4897 0.064 Uiso 1 1 calc R . .
H61C H 0.6259 0.7844 0.4691 0.064 Uiso 1 1 calc R . .
C62 C 0.9496(2) 0.79463(13) 0.21021(13) 0.0308(5) Uani 1 1 d D . .
H62A H 0.8995 0.8401 0.1986 0.046 Uiso 1 1 calc R . .
H62B H 1.0064 0.7908 0.1770 0.046 Uiso 1 1 calc R . .
H62C H 0.9833 0.8005 0.2489 0.046 Uiso 1 1 calc R . .
C63 C 0.97028(17) 0.45507(11) 0.34929(10) 0.0221(4) Uani 1 1 d D A .
H63 H 1.0497 0.4395 0.3528 0.027 Uiso 1 1 calc R . .
C64 C 0.9227(2) 0.46140(15) 0.41540(13) 0.0365(5) Uani 1 1 d D . .
H64A H 0.8436 0.4722 0.4145 0.055 Uiso 1 1 calc R . .
H64B H 0.9554 0.5040 0.4318 0.055 Uiso 1 1 calc R . .
H64C H 0.9388 0.4121 0.4422 0.055 Uiso 1 1 calc R . .
C65 C 0.9198(2) 0.39068(12) 0.32054(13) 0.0313(5) Uani 1 1 d D . .
H65A H 0.9340 0.3402 0.3463 0.047 Uiso 1 1 calc R . .
H65B H 0.9523 0.3883 0.2785 0.047 Uiso 1 1 calc R . .
H65C H 0.8409 0.4023 0.3185 0.047 Uiso 1 1 calc R . .
C66A C 1.0656(3) 0.53452(18) 0.22864(16) 0.0188(6) Uani 0.648(6) 1 d PD A 1
H66A H 1.0290 0.5169 0.1936 0.023 Uiso 0.648(6) 1 calc PR A 1
C67A C 1.1624(3) 0.4771(2) 0.24604(16) 0.0266(8) Uani 0.648(6) 1 d PD A 1
H67A H 1.2164 0.4786 0.2109 0.040 Uiso 0.648(6) 1 calc PR A 1
H67B H 1.1371 0.4241 0.2561 0.040 Uiso 0.648(6) 1 calc PR A 1
H67C H 1.1958 0.4917 0.2823 0.040 Uiso 0.648(6) 1 calc PR A 1
C68A C 1.1113(11) 0.6141(7) 0.2063(7) 0.040(3) Uani 0.648(6) 1 d PD A 1
H68A H 1.1274 0.6391 0.2423 0.060 Uiso 0.648(6) 1 calc PR A 1
H68B H 1.0574 0.6474 0.1817 0.060 Uiso 0.648(6) 1 calc PR A 1
H68C H 1.1783 0.6070 0.1805 0.060 Uiso 0.648(6) 1 calc PR A 1
C66B C 1.0963(4) 0.5387(3) 0.2532(3) 0.0158(10) Uani 0.352(6) 1 d PD A 2
H66B H 1.1559 0.5344 0.2830 0.019 Uiso 0.352(6) 1 calc PR A 2
C67B C 1.1044(5) 0.4685(3) 0.2162(3) 0.0222(13) Uani 0.352(6) 1 d PD A 2
H67D H 1.0465 0.4748 0.1865 0.033 Uiso 0.352(6) 1 calc PR A 2
H67E H 1.0961 0.4202 0.2449 0.033 Uiso 0.352(6) 1 calc PR A 2
H67F H 1.1756 0.4660 0.1936 0.033 Uiso 0.352(6) 1 calc PR A 2
C68B C 1.1106(18) 0.6146(10) 0.1979(11) 0.024(3) Uani 0.352(6) 1 d PD A 2
H68D H 1.1497 0.5969 0.1612 0.036 Uiso 0.352(6) 1 calc PR A 2
H68E H 1.1520 0.6537 0.2134 0.036 Uiso 0.352(6) 1 calc PR A 2
H68F H 1.0385 0.6379 0.1865 0.036 Uiso 0.352(6) 1 calc PR A 2
C69 C 0.6132(2) 0.52639(13) 0.13970(11) 0.0305(5) Uani 1 1 d D A .
H69 H 0.6670 0.5398 0.1042 0.037 Uiso 1 1 calc R . .
C70 C 0.6469(2) 0.44233(13) 0.16862(12) 0.0335(5) Uani 1 1 d D . .
H70A H 0.5942 0.4251 0.2024 0.050 Uiso 1 1 calc R . .
H70B H 0.7195 0.4412 0.1851 0.050 Uiso 1 1 calc R . .
H70C H 0.6486 0.4073 0.1367 0.050 Uiso 1 1 calc R . .
C71 C 0.5014(2) 0.53014(15) 0.11134(13) 0.0385(6) Uani 1 1 d D . .
H71A H 0.5075 0.5030 0.0744 0.058 Uiso 1 1 calc R . .
H71B H 0.4765 0.5849 0.0995 0.058 Uiso 1 1 calc R . .
H71C H 0.4489 0.5049 0.1420 0.058 Uiso 1 1 calc R . .
C72 C 0.50232(19) 0.60628(14) 0.24531(11) 0.0288(4) Uani 1 1 d D A .
H72 H 0.5241 0.6319 0.2809 0.035 Uiso 1 1 calc R . .
C73 C 0.4612(2) 0.52671(16) 0.27433(12) 0.0341(5) Uani 1 1 d D . .
H73A H 0.4110 0.5339 0.3101 0.051 Uiso 1 1 calc R . .
H73B H 0.5233 0.4913 0.2881 0.051 Uiso 1 1 calc R . .
H73C H 0.4231 0.5042 0.2433 0.051 Uiso 1 1 calc R . .
C74 C 0.4097(2) 0.66011(18) 0.21537(14) 0.0389(6) Uani 1 1 d D . .
H74A H 0.3781 0.6345 0.1837 0.058 Uiso 1 1 calc R . .
H74B H 0.4388 0.7094 0.1959 0.058 Uiso 1 1 calc R . .
H74C H 0.3533 0.6707 0.2474 0.058 Uiso 1 1 calc R . .
C75 C 0.8939(3) 0.5937(3) 0.11290(13) 0.0589(10) Uani 1 1 d D . .
C76A C 0.9261(9) 0.6394(7) 0.0515(3) 0.073(3) Uani 0.5 1 d PD B 1
H76A H 0.9184 0.6955 0.0550 0.109 Uiso 0.5 1 calc PR B 1
H76B H 0.8789 0.6279 0.0196 0.109 Uiso 0.5 1 calc PR B 1
H76C H 1.0021 0.6248 0.0399 0.109 Uiso 0.5 1 calc PR B 1
C76B C 0.9488(9) 0.5883(6) 0.0494(3) 0.071(3) Uani 0.5 1 d PD B 2
H76D H 1.0035 0.5441 0.0521 0.106 Uiso 0.5 1 calc PR B 2
H76E H 0.9844 0.6368 0.0346 0.106 Uiso 0.5 1 calc PR B 2
H76F H 0.8941 0.5804 0.0202 0.106 Uiso 0.5 1 calc PR B 2
C77 C 0.65736(18) 0.53161(14) 0.37388(10) 0.0264(4) Uani 1 1 d D . .
C78 C 0.5918(2) 0.5103(2) 0.43044(12) 0.0415(6) Uani 1 1 d D . .
H78A H 0.5349 0.4768 0.4220 0.062 Uiso 1 1 calc R . .
H78B H 0.5579 0.5577 0.4454 0.062 Uiso 1 1 calc R . .
H78C H 0.6383 0.4819 0.4623 0.062 Uiso 1 1 calc R . .
C79 C 0.6808(4) 0.3080(4) 0.3885(3) 0.099(2) Uani 1 1 d D . .
C80 C 0.7431(7) 0.2633(5) 0.4415(2) 0.162(4) Uani 1 1 d D . .
H80A H 0.8191 0.2528 0.4272 0.243 Uiso 1 1 calc R . .
H80B H 0.7097 0.2137 0.4556 0.243 Uiso 1 1 calc R . .
H80C H 0.7410 0.2945 0.4760 0.243 Uiso 1 1 calc R . .
C81 C 0.2357(2) 0.82761(18) 0.11998(15) 0.0422(6) Uani 1 1 d D . .
C82 C 0.2815(4) 0.7905(2) 0.06707(17) 0.0636(10) Uani 1 1 d D . .
H82A H 0.2547 0.8198 0.0285 0.095 Uiso 1 1 calc R . .
H82B H 0.2594 0.7366 0.0712 0.095 Uiso 1 1 calc R . .
H82C H 0.3613 0.7903 0.0659 0.095 Uiso 1 1 calc R . .
F1 F 0.86247(19) -0.03104(13) 0.08839(14) 0.0785(8) Uani 1 1 d D . .
F2 F 0.87746(16) 0.08112(13) 0.02749(9) 0.0547(5) Uani 1 1 d D . .
F3 F 0.7814(2) 0.0828(2) 0.11824(13) 0.0977(11) Uani 1 1 d D . .
F4 F 0.71354(12) 0.02832(10) 0.04029(8) 0.0382(3) Uani 1 1 d D . .
F5 F 0.7305(3) -0.02802(18) 0.44489(12) 0.0888(8) Uani 1 1 d D . .
F6 F 0.84275(15) 0.05920(16) 0.46558(9) 0.0630(6) Uani 1 1 d D . .
F7 F 0.67475(16) 0.05859(18) 0.51230(8) 0.0731(8) Uani 1 1 d D . .
F8 F 0.69612(16) 0.10167(15) 0.40887(9) 0.0629(6) Uani 1 1 d D . .
F9 F 0.24412(17) 0.41817(12) 0.48925(10) 0.0609(6) Uani 1 1 d D . .
F10 F 0.32324(12) 0.52258(8) 0.43230(7) 0.0316(3) Uani 1 1 d D . .
F11 F 0.39467(14) 0.39896(9) 0.42847(9) 0.0430(4) Uani 1 1 d D . .
F12 F 0.23775(18) 0.43828(10) 0.38291(11) 0.0642(7) Uani 1 1 d D . .
F13B F 0.6577(3) 0.4876(2) 0.99672(14) 0.0679(8) Uani 0.725(3) 1 d PD C 1
F15B F 0.8330(4) 0.5019(3) 0.9988(4) 0.159(3) Uani 0.725(3) 1 d PD C 1
F16B F 0.7823(3) 0.38452(19) 0.9824(2) 0.0762(10) Uani 0.725(3) 1 d PD C 1
F13A F 0.7250(8) 0.5002(6) 1.0051(4) 0.0679(8) Uani 0.275(3) 1 d PD C 2
F15A F 0.8817(12) 0.4587(8) 0.9620(11) 0.159(3) Uani 0.275(3) 1 d PD C 2
F16A F 0.7283(9) 0.3939(5) 0.9636(6) 0.0762(10) Uani 0.275(3) 1 d PD C 2
N2 N 0.21481(13) 0.06846(9) 0.17354(7) 0.0173(3) Uani 1 1 d D . .
N1 N 0.36445(13) 0.07522(10) 0.32953(8) 0.0188(3) Uani 1 1 d D . .
N3 N 0.85977(18) 0.58047(12) 0.16224(9) 0.0299(4) Uani 1 1 d D A .
N4 N 0.70823(14) 0.54662(10) 0.32884(8) 0.0217(3) Uani 1 1 d D . .
N5 N 0.6384(3) 0.3407(3) 0.3477(3) 0.104(2) Uani 1 1 d D . .
N6 N 0.2010(2) 0.85858(18) 0.16030(15) 0.0540(7) Uani 1 1 d D . .
O1 O 0.34974(11) 0.24132(8) 0.27189(6) 0.0182(2) Uani 1 1 d D . .
O2 O 0.88985(12) 0.72448(8) 0.21925(7) 0.0225(3) Uani 1 1 d D . .
P1 P 0.13410(4) 0.05534(3) 0.31466(2) 0.01280(7) Uani 1 1 d D . .
P2 P 0.45705(4) 0.10580(3) 0.18942(2) 0.01669(8) Uani 1 1 d D . .
P3 P 0.96020(4) 0.54697(3) 0.29439(3) 0.02033(9) Uani 1 1 d D . .
P4 P 0.62690(5) 0.59730(3) 0.19423(3) 0.02335(10) Uani 1 1 d D . .
Pd1 Pd 0.292571(10) 0.076466(7) 0.250148(6) 0.01327(3) Uani 1 1 d D . .
Pd2 Pd 0.789034(12) 0.567568(8) 0.247067(7) 0.01858(3) Uani 1 1 d D A .
F14 F 0.7571(3) 0.4944(2) 0.90850(12) 0.1204(14) Uani 1 1 d D C .

loop_
_atom_site_aniso_label
_atom_site_aniso_U_11
_atom_site_aniso_U_22
_atom_site_aniso_U_33
_atom_site_aniso_U_23
_atom_site_aniso_U_13
_atom_site_aniso_U_12
B1 0.0259(12) 0.0374(14) 0.0355(14) -0.0166(11) -0.0004(10) -0.0048(10)
B2 0.0362(17) 0.098(3) 0.0260(14) -0.0020(17) 0.0010(12) 0.0111(19)
B3 0.0256(11) 0.0219(10) 0.0389(14) -0.0065(9) -0.0093(10) -0.0022(8)
B4 0.0456(19) 0.0438(18) 0.050(2) 0.0133(15) -0.0182(16) -0.0004(14)
C1 0.0195(8) 0.0130(6) 0.0163(7) -0.0032(6) -0.0020(6) -0.0019(6)
C2 0.0184(7) 0.0128(6) 0.0154(7) -0.0034(5) -0.0020(6) -0.0005(5)
C3 0.0199(8) 0.0134(7) 0.0206(8) -0.0038(6) -0.0039(6) 0.0001(6)
C4 0.0279(9) 0.0139(7) 0.0210(8) -0.0019(6) -0.0076(7) -0.0004(6)
C5 0.0307(10) 0.0174(8) 0.0169(8) -0.0008(6) -0.0057(7) -0.0019(7)
C6 0.0252(9) 0.0148(7) 0.0166(8) -0.0024(6) -0.0019(6) -0.0033(6)
C7 0.0146(7) 0.0151(7) 0.0144(7) -0.0047(5) -0.0014(5) 0.0002(5)
C8 0.0154(7) 0.0158(7) 0.0153(7) -0.0048(6) 0.0013(5) -0.0030(5)
C9 0.0284(10) 0.0209(8) 0.0148(7) -0.0046(6) 0.0040(7) -0.0077(7)
C10 0.0330(11) 0.0264(9) 0.0158(8) -0.0081(7) 0.0036(7) -0.0077(8)
C11 0.0273(10) 0.0240(9) 0.0196(8) -0.0108(7) 0.0006(7) -0.0030(7)
C12 0.0201(8) 0.0162(7) 0.0214(8) -0.0081(6) -0.0012(6) -0.0008(6)
C13 0.0305(10) 0.0198(8) 0.0151(8) -0.0042(6) 0.0003(7) -0.0085(7)
C14 0.0235(9) 0.0220(8) 0.0163(8) -0.0044(6) 0.0039(6) -0.0085(7)
C15 0.0258(10) 0.0326(10) 0.0196(9) -0.0068(8) 0.0071(7) -0.0114(8)
C16 0.0383(12) 0.0348(11) 0.0206(9) -0.0089(8) 0.0088(8) -0.0203(10)
C17 0.0508(14) 0.0294(10) 0.0189(9) -0.0063(8) 0.0059(9) -0.0235(10)
C18 0.0446(13) 0.0201(8) 0.0179(8) -0.0039(7) 0.0017(8) -0.0117(8)
C19 0.0310(11) 0.0250(9) 0.0246(10) -0.0020(8) -0.0117(8) 0.0060(8)
C20 0.0502(16) 0.0308(12) 0.0355(13) 0.0063(10) -0.0063(12) 0.0131(11)
C21 0.0395(14) 0.0562(17) 0.0408(14) -0.0229(13) -0.0222(12) 0.0108(12)
C22 0.0269(11) 0.0385(13) 0.0412(14) 0.0002(11) -0.0168(10) 0.0016(9)
C23 0.0242(9) 0.0233(9) 0.0341(11) -0.0139(8) -0.0021(8) -0.0065(7)
C24 0.0188(8) 0.0139(7) 0.0208(8) -0.0011(6) 0.0013(6) -0.0015(6)
C25 0.0240(9) 0.0171(8) 0.0253(9) -0.0002(7) 0.0053(7) -0.0051(7)
C26 0.0242(9) 0.0162(8) 0.0324(11) -0.0033(7) 0.0036(8) 0.0030(7)
C27 0.0139(7) 0.0163(7) 0.0194(8) -0.0037(6) -0.0009(6) -0.0013(5)
C28 0.0145(8) 0.0254(9) 0.0302(10) -0.0054(8) 0.0015(7) -0.0001(7)
C29 0.0207(8) 0.0200(8) 0.0275(9) -0.0090(7) -0.0024(7) -0.0065(6)
C30 0.0172(8) 0.0314(10) 0.0255(9) -0.0125(8) 0.0045(7) -0.0010(7)
C31 0.0261(10) 0.0241(9) 0.0396(12) -0.0125(9) 0.0020(9) 0.0019(8)
C32 0.0293(11) 0.0422(13) 0.0234(10) -0.0166(9) 0.0056(8) -0.0078(9)
C33 0.0149(8) 0.0288(9) 0.0259(9) -0.0064(8) -0.0004(7) -0.0031(7)
C34 0.0168(9) 0.0332(11) 0.0336(11) -0.0036(9) -0.0038(8) -0.0004(8)
C35 0.0189(9) 0.0322(10) 0.0282(10) -0.0091(8) -0.0027(7) -0.0050(7)
C36 0.0179(9) 0.0544(15) 0.0219(9) -0.0110(9) 0.0000(7) -0.0064(9)
C37 0.0428(18) 0.170(5) 0.0293(14) -0.036(2) -0.0076(13) -0.029(2)
C38 0.0183(8) 0.0251(9) 0.0201(8) -0.0086(7) -0.0005(6) 0.0026(7)
C39 0.0323(12) 0.0494(14) 0.0250(10) -0.0188(10) -0.0114(9) 0.0051(10)
C40 0.0176(8) 0.0154(7) 0.0222(8) -0.0090(6) 0.0020(6) -0.0018(6)
C41 0.0182(8) 0.0150(7) 0.0224(8) -0.0074(6) -0.0018(6) 0.0008(6)
C42 0.0213(8) 0.0196(8) 0.0205(8) -0.0072(7) -0.0025(6) 0.0028(6)
C43 0.0188(8) 0.0204(8) 0.0209(8) -0.0062(7) -0.0011(6) 0.0038(6)
C44 0.0176(8) 0.0208(8) 0.0207(8) -0.0059(7) -0.0022(6) 0.0027(6)
C45 0.0219(8) 0.0159(7) 0.0179(8) -0.0047(6) -0.0022(6) -0.0015(6)
C46 0.0179(8) 0.0153(7) 0.0270(9) -0.0062(7) -0.0040(7) -0.0001(6)
C47 0.0156(8) 0.0148(7) 0.0405(12) -0.0067(7) -0.0034(7) -0.0008(6)
C48 0.0204(9) 0.0170(8) 0.0632(17) -0.0069(9) -0.0116(10) 0.0001(7)
C49 0.0252(10) 0.0196(9) 0.0657(18) -0.0021(10) -0.0201(11) -0.0026(8)
C50 0.0312(11) 0.0218(9) 0.0448(14) -0.0045(9) -0.0177(10) -0.0044(8)
C51 0.0253(9) 0.0177(8) 0.0336(11) -0.0079(8) -0.0091(8) 0.0002(7)
C52 0.0217(8) 0.0199(8) 0.0195(8) -0.0054(6) -0.0014(6) -0.0024(6)
C53 0.0360(11) 0.0219(9) 0.0187(8) -0.0032(7) -0.0050(8) -0.0085(8)
C54 0.0554(16) 0.0283(11) 0.0219(10) -0.0045(8) -0.0079(10) -0.0143(10)
C55 0.0540(16) 0.0305(11) 0.0205(10) -0.0019(8) -0.0082(10) -0.0107(10)
C56 0.0361(12) 0.0236(9) 0.0227(9) -0.0003(7) -0.0035(8) -0.0052(8)
C57 0.0263(9) 0.0182(8) 0.0228(9) -0.0052(7) -0.0024(7) -0.0022(7)
C58 0.0207(9) 0.0319(10) 0.0243(9) -0.0097(8) 0.0009(7) 0.0055(8)
C59 0.0237(10) 0.0363(12) 0.0311(11) -0.0058(9) 0.0045(8) -0.0003(9)
C60 0.0294(11) 0.0298(11) 0.0429(14) -0.0131(10) 0.0060(10) 0.0078(9)
C61 0.0332(13) 0.073(2) 0.0225(11) -0.0150(12) 0.0025(9) 0.0102(13)
C62 0.0287(11) 0.0223(9) 0.0422(13) -0.0041(9) 0.0047(9) -0.0115(8)
C63 0.0197(8) 0.0167(8) 0.0306(10) -0.0060(7) 0.0007(7) -0.0008(6)
C64 0.0403(14) 0.0309(11) 0.0360(13) -0.0024(10) 0.0128(11) -0.0032(10)
C65 0.0279(11) 0.0159(8) 0.0513(15) -0.0045(9) -0.0126(10) -0.0009(7)
C66A 0.0165(13) 0.0205(13) 0.0199(14) -0.0046(11) -0.0001(11) -0.0026(10)
C67A 0.0196(14) 0.0338(17) 0.0259(16) -0.0056(13) -0.0010(11) 0.0066(12)
C68A 0.032(5) 0.032(4) 0.053(6) -0.005(3) 0.027(4) 0.000(3)
C66B 0.012(2) 0.020(2) 0.017(2) -0.0045(18) -0.0010(17) -0.0049(16)
C67B 0.022(3) 0.025(3) 0.022(3) -0.011(2) 0.0011(19) 0.0050(19)
C68B 0.034(7) 0.012(4) 0.026(4) 0.001(3) 0.006(4) -0.013(4)
C69 0.0451(13) 0.0246(10) 0.0251(10) -0.0077(8) -0.0063(9) -0.0125(9)
C70 0.0435(14) 0.0230(10) 0.0376(12) -0.0100(9) -0.0096(10) -0.0098(9)
C71 0.0528(16) 0.0314(12) 0.0357(13) -0.0080(10) -0.0186(11) -0.0129(11)
C72 0.0261(10) 0.0318(11) 0.0299(11) -0.0045(9) -0.0052(8) -0.0079(8)
C73 0.0301(12) 0.0383(12) 0.0355(12) -0.0027(10) -0.0027(9) -0.0161(10)
C74 0.0297(12) 0.0455(15) 0.0431(15) -0.0072(12) -0.0115(10) -0.0029(10)
C75 0.0544(19) 0.102(3) 0.0235(12) -0.0035(15) 0.0050(12) -0.044(2)
C76A 0.100(7) 0.096(7) 0.023(3) 0.005(4) 0.014(3) -0.053(6)
C76B 0.109(7) 0.078(6) 0.024(3) -0.003(4) 0.025(4) -0.030(6)
C77 0.0207(9) 0.0368(11) 0.0225(9) -0.0064(8) -0.0005(7) -0.0027(8)
C78 0.0297(12) 0.073(2) 0.0206(10) -0.0033(11) 0.0073(9) -0.0049(12)
C79 0.069(3) 0.157(6) 0.092(4) -0.077(4) 0.042(3) -0.081(4)
C80 0.217(8) 0.241(9) 0.047(3) -0.003(4) -0.004(4) -0.178(8)
C81 0.0390(14) 0.0420(14) 0.0482(16) -0.0153(12) 0.0023(12) -0.0072(11)
C82 0.085(3) 0.058(2) 0.0460(19) -0.0137(16) 0.0024(18) 0.018(2)
F1 0.0595(14) 0.0491(12) 0.125(2) 0.0093(13) -0.0342(14) -0.0052(10)
F2 0.0436(10) 0.0742(13) 0.0508(11) -0.0162(10) 0.0040(8) -0.0260(9)
F3 0.0590(14) 0.166(3) 0.0895(18) -0.097(2) 0.0184(13) -0.0155(16)
F4 0.0223(7) 0.0486(9) 0.0461(9) -0.0125(7) -0.0021(6) -0.0068(6)
F5 0.114(2) 0.095(2) 0.0567(15) -0.0087(14) 0.0014(15) -0.0088(17)
F6 0.0336(9) 0.1183(19) 0.0359(9) -0.0162(11) -0.0053(7) 0.0194(10)
F7 0.0403(10) 0.147(2) 0.0271(9) -0.0122(11) 0.0050(7) 0.0208(12)
F8 0.0397(10) 0.1015(17) 0.0384(10) 0.0120(10) -0.0063(8) 0.0211(10)
F9 0.0614(12) 0.0490(11) 0.0735(14) -0.0182(10) 0.0346(11) -0.0248(9)
F10 0.0327(7) 0.0216(6) 0.0428(8) -0.0069(6) -0.0133(6) -0.0024(5)
F11 0.0388(9) 0.0274(7) 0.0592(11) 0.0013(7) 0.0023(8) 0.0051(6)
F12 0.0774(14) 0.0298(8) 0.0945(16) -0.0202(9) -0.0617(12) 0.0055(8)
F13B 0.0565(19) 0.105(2) 0.0471(14) -0.0299(15) 0.0062(14) -0.0068(18)
F15B 0.095(4) 0.068(3) 0.321(9) 0.004(4) -0.110(5) -0.028(2)
F16B 0.070(3) 0.0446(14) 0.109(3) 0.0200(16) -0.023(2) -0.0160(17)
F13A 0.0565(19) 0.105(2) 0.0471(14) -0.0299(15) 0.0062(14) -0.0068(18)
F15A 0.095(4) 0.068(3) 0.321(9) 0.004(4) -0.110(5) -0.028(2)
F16A 0.070(3) 0.0446(14) 0.109(3) 0.0200(16) -0.023(2) -0.0160(17)
N2 0.0152(6) 0.0193(7) 0.0181(7) -0.0059(5) 0.0016(5) -0.0006(5)
N1 0.0143(7) 0.0249(7) 0.0178(7) -0.0044(6) 0.0000(5) -0.0023(5)
N3 0.0377(11) 0.0313(9) 0.0226(8) -0.0055(7) 0.0057(7) -0.0177(8)
N4 0.0209(8) 0.0238(8) 0.0213(8) -0.0052(6) -0.0014(6) -0.0029(6)
N5 0.0316(16) 0.121(4) 0.181(6) -0.086(4) -0.009(2) -0.011(2)
N6 0.0400(14) 0.0627(17) 0.0656(18) -0.0316(15) 0.0114(13) -0.0149(12)
O1 0.0193(6) 0.0187(6) 0.0181(6) -0.0056(5) -0.0027(5) -0.0039(5)
O2 0.0214(7) 0.0214(6) 0.0264(7) -0.0099(5) 0.0067(5) -0.0076(5)
P1 0.01184(18) 0.01241(17) 0.01470(18) -0.00389(14) 0.00064(14) -0.00169(13)
P2 0.01334(19) 0.0214(2) 0.0163(2) -0.00551(16) 0.00166(15) -0.00378(16)
P3 0.0183(2) 0.01308(19) 0.0298(3) -0.00675(18) 0.00649(18) -0.00163(16)
P4 0.0306(3) 0.0213(2) 0.0201(2) -0.00435(18) -0.00386(19) -0.0103(2)
Pd1 0.01250(5) 0.01445(5) 0.01362(5) -0.00453(4) 0.00109(4) -0.00230(4)
Pd2 0.02427(7) 0.01625(6) 0.01648(6) -0.00524(5) 0.00326(5) -0.00778(5)
F14 0.145(3) 0.135(3) 0.0530(15) 0.0226(16) 0.0396(17) 0.083(2)

loop_
_atom_type_symbol
_atom_type_description
_atom_type_scat_dispersion_real
_atom_type_scat_dispersion_imag
_atom_type_scat_source
C C 0.0033 0.0016 'International Tables Vol C Tables 4.2.6.8 and 6.1.1.4'
H H 0.0000 0.0000 'International Tables Vol C Tables 4.2.6.8 and 6.1.1.4'
B B 0.0013 0.0007 'International Tables Vol C Tables 4.2.6.8 and 6.1.1.4'
F F 0.0171 0.0103 'International Tables Vol C Tables 4.2.6.8 and 6.1.1.4'
N N 0.0061 0.0033 'International Tables Vol C Tables 4.2.6.8 and 6.1.1.4'
O O 0.0106 0.0060 'International Tables Vol C Tables 4.2.6.8 and 6.1.1.4'
P P 0.1023 0.0942 'International Tables Vol C Tables 4.2.6.8 and 6.1.1.4'
Pd Pd -0.9988 1.0072 'International Tables Vol C Tables 4.2.6.8 and 6.1.1.4'

loop_
_geom_angle_atom_site_label_1
_geom_angle_atom_site_label_2
_geom_angle_atom_site_label_3
_geom_angle
F3 B1 F4 111.7(2)
F3 B1 F1 113.6(3)
F4 B1 F1 109.7(2)
F3 B1 F2 108.9(2)
F4 B1 F2 108.2(2)
F1 B1 F2 104.4(2)
F6 B2 F8 112.4(4)
F6 B2 F7 110.3(3)
F8 B2 F7 109.3(3)
F6 B2 F5 107.2(3)
F8 B2 F5 109.4(3)
F7 B2 F5 108.1(4)
F11 B3 F9 108.8(2)
F11 B3 F12 108.5(2)
F9 B3 F12 111.9(2)
F11 B3 F10 108.77(19)
F9 B3 F10 110.1(2)
F12 B3 F10 108.7(2)
F13A B4 F14 118.7(6)
F13A B4 F16A 120.6(8)
F14 B4 F16A 100.5(6)
F14 B4 F16B 120.8(4)
F14 B4 F15B 111.6(5)
F16B B4 F15B 107.6(3)
F14 B4 F13B 105.6(3)
F16B B4 F13B 109.4(3)
F15B B4 F13B 99.8(4)
F13A B4 F15A 113.2(10)
F14 B4 F15A 91.3(9)
F16A B4 F15A 108.1(8)
O1 C1 C6 120.35(17)
O1 C1 C2 119.43(16)
C6 C1 C2 120.22(17)
C3 C2 C1 118.99(17)
C3 C2 C7 120.06(16)
C1 C2 C7 120.95(16)
C2 C3 C4 122.39(18)
C5 C4 C3 116.86(18)
C5 C4 C19 121.13(18)
C3 C4 C19 121.96(19)
C4 C5 C6 122.85(18)
C1 C6 C5 118.09(18)
C1 C6 C13 122.59(17)
C5 C6 C13 119.23(17)
C12 C7 C8 119.09(16)
C12 C7 C2 119.94(16)
C8 C7 C2 120.97(14)
C9 C8 C7 118.91(15)
C9 C8 P1 120.28(14)
C7 C8 P1 120.19(13)
C10 C9 C8 120.81(18)
C11 C10 C9 120.41(18)
C10 C11 C12 119.37(17)
C11 C12 C7 121.39(18)
C18 C13 C14 118.33(19)
C18 C13 C6 116.8(2)
C14 C13 C6 124.88(17)
C15 C14 C13 118.64(19)
C15 C14 P2 114.90(17)
C13 C14 P2 126.46(14)
C16 C15 C14 121.5(2)
C17 C16 C15 119.8(2)
C16 C17 C18 119.9(2)
C17 C18 C13 121.8(2)
C22 C19 C4 112.86(18)
C22 C19 C21 107.5(2)
C4 C19 C21 110.54(19)
C22 C19 C20 108.5(2)
C4 C19 C20 107.6(2)
C21 C19 C20 109.9(2)
C25 C24 C26 111.85(15)
C25 C24 P1 114.39(14)
C26 C24 P1 111.07(14)
C28 C27 C29 111.11(15)
C28 C27 P1 113.58(13)
C29 C27 P1 113.18(13)
C31 C30 C32 110.69(18)
C31 C30 P2 110.45(15)
C32 C30 P2 113.59(16)
C35 C33 C34 112.71(18)
C35 C33 P2 113.32(15)
C34 C33 P2 112.76(14)
N1 C36 C37 177.6(3)
N2 C38 C39 178.0(2)
O2 C40 C41 120.77(17)
O2 C40 C45 118.82(17)
C41 C40 C45 120.41(17)
C40 C41 C42 118.59(17)
C40 C41 C46 122.97(17)
C42 C41 C46 118.30(17)
C43 C42 C41 122.36(18)
C42 C43 C44 117.13(18)
C42 C43 C58 123.28(18)
C44 C43 C58 119.55(18)
C45 C44 C43 122.21(18)
C44 C45 C40 118.85(17)
C44 C45 C52 120.83(18)
C40 C45 C52 120.32(17)
C51 C46 C47 118.48(18)
C51 C46 C41 115.97(17)
C47 C46 C41 125.50(16)
C48 C47 C46 118.56(19)
C48 C47 P3 114.79(15)
C46 C47 P3 126.47(15)
C49 C48 C47 121.9(2)
C50 C49 C48 119.4(2)
C49 C50 C51 119.8(2)
C50 C51 C46 121.9(2)
C57 C52 C53 119.11(18)
C57 C52 C45 119.76(16)
C53 C52 C45 121.13(18)
C54 C53 C52 118.80(19)
C54 C53 P4 120.47(16)
C52 C53 P4 120.62(15)
C55 C54 C53 121.1(2)
C56 C55 C54 120.1(2)
C55 C56 C57 119.3(2)
C52 C57 C56 121.49(18)
C43 C58 C60 108.29(19)
C43 C58 C61 111.86(18)
C60 C58 C61 108.0(2)
C43 C58 C59 110.69(17)
C60 C58 C59 109.19(19)
C61 C58 C59 108.7(2)
C65 C63 C64 111.84(19)
C65 C63 P3 108.72(16)
C64 C63 P3 115.11(15)
C67A C66A C68A 107.2(6)
C67A C66A P3 115.0(2)
C68A C66A P3 108.1(5)
C67B C66B C68B 103.0(8)
C67B C66B P3 110.4(4)
C68B C66B P3 110.2(9)
C71 C69 C70 111.06(19)
C71 C69 P4 115.02(19)
C70 C69 P4 111.61(16)
C74 C72 C73 111.3(2)
C74 C72 P4 114.31(18)
C73 C72 P4 113.09(18)
N3 C75 C76A 160.0(6)
N3 C75 C76B 164.6(6)
N4 C77 C78 178.2(3)
N5 C79 C80 177.1(6)
N6 C81 C82 177.9(4)
C38 N2 Pd1 173.62(17)
C36 N1 Pd1 170.94(19)
C75 N3 Pd2 173.7(3)
C77 N4 Pd2 175.32(17)
C1 O1 C23 112.64(15)
C40 O2 C62 112.13(15)
C8 P1 C24 106.37(8)
C8 P1 C27 109.62(8)
C24 P1 C27 111.21(8)
C8 P1 Pd1 104.05(6)
C24 P1 Pd1 110.62(6)
C27 P1 Pd1 114.43(6)
C14 P2 C33 102.38(9)
C14 P2 C30 106.27(10)
C33 P2 C30 101.99(10)
C14 P2 Pd1 117.11(7)
C33 P2 Pd1 118.24(7)
C30 P2 Pd1 109.25(7)
C47 P3 C63 104.48(10)
C47 P3 C66B 94.95(19)
C63 P3 C66B 98.92(19)
C47 P3 C66A 111.19(12)
C63 P3 C66A 106.32(12)
C47 P3 Pd2 116.32(7)
C63 P3 Pd2 112.56(7)
C66B P3 Pd2 126.16(19)
C66A P3 Pd2 105.65(11)
C53 P4 C69 106.65(10)
C53 P4 C72 107.85(11)
C69 P4 C72 111.25(11)
C53 P4 Pd2 105.77(7)
C69 P4 Pd2 110.14(9)
C72 P4 Pd2 114.69(8)
N1 Pd1 N2 174.78(7)
N1 Pd1 P1 84.30(5)
N2 Pd1 P1 92.47(5)
N1 Pd1 P2 92.47(5)
N2 Pd1 P2 90.98(5)
P1 Pd1 P2 175.422(16)
N3 Pd2 N4 173.87(7)
N3 Pd2 P4 84.00(7)
N4 Pd2 P4 92.30(5)
N3 Pd2 P3 92.25(7)
N4 Pd2 P3 91.75(5)
P4 Pd2 P3 174.782(19)

loop_
_geom_bond_atom_site_label_1
_geom_bond_atom_site_label_2
_geom_bond_distance
B1 F3 1.356(3)
B1 F4 1.390(3)
B1 F1 1.394(4)
B1 F2 1.398(4)
B2 F6 1.341(4)
B2 F8 1.390(4)
B2 F7 1.398(4)
B2 F5 1.418(6)
B3 F11 1.377(3)
B3 F9 1.381(4)
B3 F12 1.387(3)
B3 F10 1.409(3)
B4 F13A 1.166(9)
B4 F14 1.306(4)
B4 F16A 1.311(10)
B4 F16B 1.373(5)
B4 F15B 1.406(6)
B4 F13B 1.459(5)
B4 F15A 1.475(15)
C1 O1 1.383(2)
C1 C6 1.403(3)
C1 C2 1.407(3)
C2 C3 1.395(3)
C2 C7 1.488(2)
C3 C4 1.398(3)
C4 C5 1.398(3)
C4 C19 1.535(3)
C5 C6 1.406(3)
C6 C13 1.489(3)
C7 C12 1.401(2)
C7 C8 1.416(2)
C8 C9 1.404(3)
C8 P1 1.8308(17)
C9 C10 1.394(3)
C10 C11 1.387(3)
C11 C12 1.393(3)
C13 C18 1.407(3)
C13 C14 1.420(3)
C14 C15 1.413(3)
C14 P2 1.834(2)
C15 C16 1.388(3)
C16 C17 1.381(4)
C17 C18 1.392(3)
C19 C22 1.534(4)
C19 C21 1.538(3)
C19 C20 1.540(3)
C23 O1 1.449(2)
C24 C25 1.538(3)
C24 C26 1.538(3)
C24 P1 1.8468(19)
C27 C28 1.535(3)
C27 C29 1.540(2)
C27 P1 1.8508(18)
C30 C31 1.534(3)
C30 C32 1.535(3)
C30 P2 1.865(2)
C33 C35 1.525(3)
C33 C34 1.530(3)
C33 P2 1.864(2)
C36 N1 1.136(3)
C36 C37 1.447(3)
C38 N2 1.139(2)
C38 C39 1.458(3)
C40 O2 1.383(2)
C40 C41 1.397(3)
C40 C45 1.407(3)
C41 C42 1.408(3)
C41 C46 1.492(3)
C42 C43 1.397(3)
C43 C44 1.403(3)
C43 C58 1.531(3)
C44 C45 1.396(3)
C45 C52 1.496(3)
C46 C51 1.402(3)
C46 C47 1.415(3)
C47 C48 1.402(3)
C47 P3 1.828(2)
C48 C49 1.396(3)
C49 C50 1.378(4)
C50 C51 1.390(3)
C52 C57 1.393(3)
C52 C53 1.418(3)
C53 C54 1.400(3)
C53 P4 1.834(2)
C54 C55 1.392(3)
C55 C56 1.388(3)
C56 C57 1.396(3)
C58 C60 1.535(3)
C58 C61 1.539(3)
C58 C59 1.541(3)
C62 O2 1.446(2)
C63 C65 1.532(3)
C63 C64 1.533(3)
C63 P3 1.854(2)
C66A C67A 1.529(5)
C66A C68A 1.530(11)
C66A P3 1.896(3)
C66B C67B 1.539(8)
C66B C68B 1.67(2)
C66B P3 1.858(5)
C69 C71 1.535(4)
C69 C70 1.542(3)
C69 P4 1.840(2)
C72 C74 1.537(4)
C72 C73 1.539(3)
C72 P4 1.849(3)
C75 N3 1.127(3)
C75 C76A 1.501(7)
C75 C76B 1.512(8)
C77 N4 1.139(3)
C77 C78 1.448(3)
C79 N5 1.121(9)
C79 C80 1.513(11)
C81 N6 1.135(4)
C81 C82 1.458(4)
N2 Pd1 1.9940(16)
N1 Pd1 1.9813(16)
N3 Pd2 1.9815(19)
N4 Pd2 1.9848(18)
P1 Pd1 2.3526(5)
P2 Pd1 2.3952(5)
P3 Pd2 2.3824(6)
P4 Pd2 2.3524(6)
